data_4071271
loop_
_publ_author_name
'Greco, Jeffrey F.'
'McNevin, Michael J.'
'Shoemaker, Richard K.'
'Hagadorn, John R.'

_publ_section_title
;
 Solid- and Solution-Phase Structures of Zinc Enolates of Amides and
 Ketones
;
_journal_issue 8
_journal_name_full Organometallics
_journal_page_first 1948
_journal_paper_doi 10.1021/om800070j
_journal_volume 27
_journal_year 2008
_chemical_formula_sum 'C28 H40 Br2 N2 O4 Zn2'
_chemical_formula_weight 759.18
_chemical_name_common '{BrZn[OC(=CH2)Mes](dmf)}2, (3b)'
_chemical_name_systematic
; 
 ? 
;
_space_group_IT_number 14
_symmetry_cell_setting monoclinic
_symmetry_space_group_name_Hall '-P 2ybc'
_symmetry_space_group_name_H-M 'P 1 21/c 1'
_atom_sites_solution_hydrogens geom
_atom_sites_solution_primary direct
_atom_sites_solution_secondary difmap
_audit_creation_method SHELXL-97
_cell_angle_alpha 90.00
_cell_angle_beta 101.256(10)
_cell_angle_gamma 90.00
_cell_formula_units_Z 2
_cell_length_a 8.123(4)
_cell_length_b 12.489(6)
_cell_length_c 16.180(7)
_cell_measurement_reflns_used 2094
_cell_measurement_temperature 147(2)
_cell_measurement_theta_max 24.44
_cell_measurement_theta_min 2.55
_cell_volume 1609.9(13)
_computing_cell_refinement 'Bruker XSCANS'
_computing_data_collection 'Bruker XSCANS'
_computing_data_reduction 'Bruker SHELXTL'
_computing_molecular_graphics 'Bruker SHELXTL'
_computing_publication_material 'Bruker SHELXTL'
_computing_structure_refinement 'SHELXL-97 (Sheldrick, 1997)'
_computing_structure_solution 'SHELXS-97 (Sheldrick, 1990)'
_diffrn_ambient_temperature 147(2)
_diffrn_measured_fraction_theta_full 0.998
_diffrn_measured_fraction_theta_max 0.998
_diffrn_measurement_device_type 'Bruker P4'
_diffrn_measurement_method '\w scans'
_diffrn_radiation_monochromator graphite
_diffrn_radiation_source 'fine-focus sealed tube'
_diffrn_radiation_type MoK\a
_diffrn_radiation_wavelength 0.71073
_diffrn_reflns_av_R_equivalents 0.1471
_diffrn_reflns_av_sigmaI/netI 0.1845
_diffrn_reflns_limit_h_max 10
_diffrn_reflns_limit_h_min -8
_diffrn_reflns_limit_k_max 15
_diffrn_reflns_limit_k_min -16
_diffrn_reflns_limit_l_max 19
_diffrn_reflns_limit_l_min -21
_diffrn_reflns_number 12226
_diffrn_reflns_theta_full 27.48
_diffrn_reflns_theta_max 27.48
_diffrn_reflns_theta_min 2.08
_exptl_absorpt_coefficient_mu 4.005
_exptl_absorpt_correction_T_max 0.4868
_exptl_absorpt_correction_T_min 0.4342
_exptl_absorpt_correction_type multi-scan
_exptl_absorpt_process_details
'absorption correction applied using SADABS (Blessing, R. H. Acta Crystallogr., Sect. A 1995, 51, 33-38)''
_exptl_crystal_colour colorless
_exptl_crystal_density_diffrn 1.566
_exptl_crystal_density_method 'not measured'
_exptl_crystal_description block
_exptl_crystal_F_000 768
_exptl_crystal_size_max 0.25
_exptl_crystal_size_mid 0.23
_exptl_crystal_size_min 0.21
_refine_diff_density_max 1.501
_refine_diff_density_min -1.210
_refine_diff_density_rms 0.178
_refine_ls_extinction_method none
_refine_ls_goodness_of_fit_ref 0.945
_refine_ls_hydrogen_treatment mixed
_refine_ls_matrix_type full
_refine_ls_number_parameters 172
_refine_ls_number_reflns 3695
_refine_ls_number_restraints 0
_refine_ls_restrained_S_all 0.945
_refine_ls_R_factor_all 0.1470
_refine_ls_R_factor_gt 0.0749
_refine_ls_shift/su_max 0.000
_refine_ls_shift/su_mean 0.000
_refine_ls_structure_factor_coef Fsqd
_refine_ls_weighting_details 'calc w=1/[\s^2^(Fo^2^)+(0.0678P)^2^+0.0000P] where P=(Fo^2^+2Fc^2^)/3'
_refine_ls_weighting_scheme calc
_refine_ls_wR_factor_gt 0.1737
_refine_ls_wR_factor_ref 0.2140
_reflns_number_gt 1940
_reflns_number_total 3695
_reflns_threshold_expression >2sigma(I)
_cod_data_source_file om800070j-file001.cif
_cod_data_source_block mm2027
_cod_depositor_comments
;
The following automatic conversions were performed:

'_symmetry_cell_setting' value 'Monoclinic' changed to 'monoclinic'
according to /home/saulius/struct/CIF-dictionaries/cif_core.dic
dictionary named 'cif_core.dic' version 2.4.1 from 2010-06-29.

Automatic conversion script
Id: cif_fix_values 1715 2011-07-08 13:25:40Z adriana 
;
_cod_original_cell_volume 1609.9(12)
_cod_original_sg_symbol_H-M P2(1)/c
_cod_database_code 4071271

loop_
_symmetry_equiv_pos_as_xyz
'x, y, z'
'-x, y+1/2, -z+1/2'
'-x, -y, -z'
'x, -y-1/2, z-1/2'

loop_
_atom_site_label
_atom_site_type_symbol
_atom_site_fract_x
_atom_site_fract_y
_atom_site_fract_z
_atom_site_U_iso_or_equiv
_atom_site_adp_type
_atom_site_occupancy
_atom_site_symmetry_multiplicity
_atom_site_calc_flag
_atom_site_refinement_flags
Zn1 Zn 0.45131(11) 0.91769(7) 0.05735(5) 0.0299(3) Uani 1 1 d .
O1 O 0.3595(7) 0.9713(4) 0.1545(3) 0.0351(13) Uani 1 1 d .
O2 O 0.6437(6) 1.0072(4) 0.0470(3) 0.0363(13) Uani 1 1 d .
N1 N 0.3430(8) 0.9686(5) 0.2915(4) 0.0353(15) Uani 1 1 d .
Br1 Br 0.45936(12) 0.73241(7) 0.05976(5) 0.0433(3) Uani 1 1 d .
C1 C 0.3967(10) 0.9316(6) 0.2268(4) 0.0303(17) Uani 1 1 d .
H1A H 0.4685 0.8708 0.2346 0.036 Uiso 1 1 calc R
C2 C 0.3874(12) 0.9170(7) 0.3732(5) 0.049(2) Uani 1 1 d .
H2A H 0.4596 0.8551 0.3691 0.074 Uiso 1 1 calc R
H2B H 0.2852 0.8930 0.3913 0.074 Uiso 1 1 calc R
H2C H 0.4475 0.9679 0.4144 0.074 Uiso 1 1 calc R
C3 C 0.2372(11) 1.0623(7) 0.2863(5) 0.043(2) Uani 1 1 d .
H3A H 0.2171 1.0904 0.2287 0.065 Uiso 1 1 calc R
H3B H 0.2929 1.1170 0.3254 0.065 Uiso 1 1 calc R
H3C H 0.1299 1.0429 0.3013 0.065 Uiso 1 1 calc R
C4 C 0.7989(9) 1.0227(6) 0.0966(4) 0.0291(17) Uani 1 1 d .
C5 C 0.9215(10) 1.0711(7) 0.0705(5) 0.040(2) Uani 1 1 d .
H5A H 0.9055 1.0976 0.0145 0.048 Uiso 1 1 calc R
H5B H 1.0269 1.0798 0.1075 0.048 Uiso 1 1 calc R
C6 C 0.8166(9) 0.9784(6) 0.1848(4) 0.0281(16) Uani 1 1 d .
C7 C 0.7619(9) 1.0418(6) 0.2464(4) 0.0302(17) Uani 1 1 d .
C8 C 0.7857(10) 1.0030(6) 0.3286(5) 0.0338(18) Uani 1 1 d .
H8A H 0.7519 1.0460 0.3708 0.041 Uiso 1 1 calc R
C9 C 0.8566(10) 0.9044(7) 0.3505(5) 0.039(2) Uani 1 1 d .
C10 C 0.9088(10) 0.8434(6) 0.2884(5) 0.0311(17) Uani 1 1 d .
H10A H 0.9596 0.7757 0.3029 0.037 Uiso 1 1 calc R
C11 C 0.8885(9) 0.8788(6) 0.2060(4) 0.0288(16) Uani 1 1 d .
C12 C 0.6806(11) 1.1487(6) 0.2239(5) 0.0371(19) Uani 1 1 d .
H12A H 0.6747 1.1627 0.1638 0.056 Uiso 1 1 calc R
H12B H 0.7471 1.2048 0.2572 0.056 Uiso 1 1 calc R
H12C H 0.5670 1.1483 0.2360 0.056 Uiso 1 1 calc R
C13 C 0.8806(13) 0.8655(8) 0.4414(5) 0.056(3) Uani 1 1 d .
H13A H 0.8363 0.9191 0.4755 0.085 Uiso 1 1 calc R
H13B H 1.0005 0.8546 0.4639 0.085 Uiso 1 1 calc R
H13C H 0.8205 0.7977 0.4432 0.085 Uiso 1 1 calc R
C14 C 0.9530(11) 0.8093(6) 0.1407(5) 0.0352(19) Uani 1 1 d .
H14A H 0.9997 0.7426 0.1673 0.053 Uiso 1 1 calc R
H14B H 1.0404 0.8482 0.1191 0.053 Uiso 1 1 calc R
H14C H 0.8600 0.7927 0.0941 0.053 Uiso 1 1 calc R

loop_
_atom_site_aniso_label
_atom_site_aniso_U_11
_atom_site_aniso_U_22
_atom_site_aniso_U_33
_atom_site_aniso_U_23
_atom_site_aniso_U_13
_atom_site_aniso_U_12
Zn1 0.0383(5) 0.0280(5) 0.0220(4) 0.0046(3) 0.0023(3) -0.0040(4)
O1 0.042(3) 0.030(3) 0.033(3) 0.002(2) 0.007(2) -0.002(3)
O2 0.039(3) 0.037(3) 0.029(3) 0.016(2) -0.003(2) -0.012(3)
N1 0.041(4) 0.034(4) 0.031(3) -0.002(3) 0.008(3) -0.003(3)
Br1 0.0634(7) 0.0279(5) 0.0373(5) 0.0013(3) 0.0066(4) 0.0001(4)
C1 0.034(4) 0.030(4) 0.029(4) 0.001(3) 0.009(3) -0.002(3)
C2 0.067(6) 0.049(6) 0.027(4) 0.000(4) -0.001(4) -0.018(5)
C3 0.040(5) 0.040(5) 0.048(5) -0.011(4) 0.005(4) 0.003(4)
C4 0.033(4) 0.027(4) 0.026(3) 0.006(3) 0.002(3) 0.001(3)
C5 0.039(5) 0.050(5) 0.031(4) 0.011(4) 0.005(3) -0.005(4)
C6 0.027(4) 0.030(4) 0.026(3) 0.003(3) 0.002(3) -0.003(3)
C7 0.031(4) 0.031(4) 0.027(4) -0.002(3) 0.004(3) -0.002(3)
C8 0.031(4) 0.033(5) 0.037(4) -0.007(3) 0.008(3) 0.001(4)
C9 0.042(5) 0.046(5) 0.029(4) 0.009(4) 0.008(3) -0.010(4)
C10 0.033(4) 0.024(4) 0.035(4) 0.006(3) 0.003(3) 0.006(3)
C11 0.029(4) 0.025(4) 0.032(4) 0.002(3) 0.006(3) -0.002(3)
C12 0.042(5) 0.035(5) 0.035(4) -0.002(3) 0.012(4) 0.000(4)
C13 0.067(7) 0.064(7) 0.041(5) 0.019(5) 0.015(5) 0.006(6)
C14 0.049(5) 0.026(4) 0.032(4) -0.001(3) 0.011(4) 0.000(4)

loop_
_atom_type_symbol
_atom_type_description
_atom_type_scat_dispersion_real
_atom_type_scat_dispersion_imag
_atom_type_scat_source
C C 0.0033 0.0016 'International Tables Vol C Tables 4.2.6.8 and 6.1.1.4'
H H 0.0000 0.0000 'International Tables Vol C Tables 4.2.6.8 and 6.1.1.4'
N N 0.0061 0.0033 'International Tables Vol C Tables 4.2.6.8 and 6.1.1.4'
O O 0.0106 0.0060 'International Tables Vol C Tables 4.2.6.8 and 6.1.1.4'
Zn Zn 0.2839 1.4301 'International Tables Vol C Tables 4.2.6.8 and 6.1.1.4'
Br Br -0.2901 2.4595 'International Tables Vol C Tables 4.2.6.8 and 6.1.1.4'

loop_
_geom_angle_atom_site_label_1
_geom_angle_atom_site_label_2
_geom_angle_atom_site_label_3
_geom_angle
_geom_angle_site_symmetry_1
_geom_angle_site_symmetry_3
O2 Zn1 O2 80.7(2) 3_675 .
O2 Zn1 O1 112.1(2) 3_675 .
O2 Zn1 O1 107.8(2) . .
O2 Zn1 Br1 119.98(16) 3_675 .
O2 Zn1 Br1 123.54(17) . .
O1 Zn1 Br1 109.76(15) . .
O2 Zn1 Zn1 40.38(15) 3_675 3_675
O2 Zn1 Zn1 40.36(13) . 3_675
O1 Zn1 Zn1 116.57(16) . 3_675
Br1 Zn1 Zn1 133.67(6) . 3_675
C1 O1 Zn1 123.1(5) . .
C4 O2 Zn1 126.9(4) . 3_675
C4 O2 Zn1 133.7(4) . .
Zn1 O2 Zn1 99.3(2) 3_675 .
C1 N1 C3 122.1(7) . .
C1 N1 C2 121.0(7) . .
C3 N1 C2 116.9(7) . .
O1 C1 N1 123.7(7) . .
O1 C1 H1A 118.1 . .
N1 C1 H1A 118.1 . .
N1 C2 H2A 109.5 . .
N1 C2 H2B 109.5 . .
H2A C2 H2B 109.5 . .
N1 C2 H2C 109.5 . .
H2A C2 H2C 109.5 . .
H2B C2 H2C 109.5 . .
N1 C3 H3A 109.5 . .
N1 C3 H3B 109.5 . .
H3A C3 H3B 109.5 . .
N1 C3 H3C 109.5 . .
H3A C3 H3C 109.5 . .
H3B C3 H3C 109.5 . .
C5 C4 O2 123.4(6) . .
C5 C4 C6 122.5(7) . .
O2 C4 C6 114.1(6) . .
C4 C5 H5A 120.0 . .
C4 C5 H5B 120.0 . .
H5A C5 H5B 120.0 . .
C11 C6 C7 120.2(6) . .
C11 C6 C4 121.3(6) . .
C7 C6 C4 118.4(7) . .
C8 C7 C6 118.4(7) . .
C8 C7 C12 120.9(7) . .
C6 C7 C12 120.8(6) . .
C9 C8 C7 122.0(7) . .
C9 C8 H8A 119.0 . .
C7 C8 H8A 119.0 . .
C8 C9 C10 118.3(7) . .
C8 C9 C13 120.1(8) . .
C10 C9 C13 121.5(8) . .
C11 C10 C9 121.7(7) . .
C11 C10 H10A 119.2 . .
C9 C10 H10A 119.2 . .
C10 C11 C6 119.4(7) . .
C10 C11 C14 119.3(7) . .
C6 C11 C14 121.3(6) . .
C7 C12 H12A 109.5 . .
C7 C12 H12B 109.5 . .
H12A C12 H12B 109.5 . .
C7 C12 H12C 109.5 . .
H12A C12 H12C 109.5 . .
H12B C12 H12C 109.5 . .
C9 C13 H13A 109.5 . .
C9 C13 H13B 109.5 . .
H13A C13 H13B 109.5 . .
C9 C13 H13C 109.5 . .
H13A C13 H13C 109.5 . .
H13B C13 H13C 109.5 . .
C11 C14 H14A 109.5 . .
C11 C14 H14B 109.5 . .
H14A C14 H14B 109.5 . .
C11 C14 H14C 109.5 . .
H14A C14 H14C 109.5 . .
H14B C14 H14C 109.5 . .

loop_
_geom_bond_atom_site_label_1
_geom_bond_atom_site_label_2
_geom_bond_distance
_geom_bond_site_symmetry_2
Zn1 O2 1.954(5) 3_675
Zn1 O2 1.955(5) .
Zn1 O1 1.984(5) .
Zn1 Br1 2.3150(16) .
Zn1 Zn1 2.9782(18) 3_675
O1 C1 1.252(8) .
O2 C4 1.370(8) .
O2 Zn1 1.954(5) 3_675
N1 C1 1.297(9) .
N1 C3 1.445(10) .
N1 C2 1.451(10) .
C1 H1A 0.9500 .
C2 H2A 0.9800 .
C2 H2B 0.9800 .
C2 H2C 0.9800 .
C3 H3A 0.9800 .
C3 H3B 0.9800 .
C3 H3C 0.9800 .
C4 C5 1.303(10) .
C4 C6 1.511(9) .
C5 H5A 0.9500 .
C5 H5B 0.9500 .
C6 C11 1.388(11) .
C6 C7 1.412(10) .
C7 C8 1.393(10) .
C7 C12 1.502(11) .
C8 C9 1.377(11) .
C8 H8A 0.9500 .
C9 C10 1.392(11) .
C9 C13 1.525(10) .
C10 C11 1.384(9) .
C10 H10A 0.9500 .
C11 C14 1.536(10) .
C12 H12A 0.9800 .
C12 H12B 0.9800 .
C12 H12C 0.9800 .
C13 H13A 0.9800 .
C13 H13B 0.9800 .
C13 H13C 0.9800 .
C14 H14A 0.9800 .
C14 H14B 0.9800 .
C14 H14C 0.9800 .

loop_
_geom_torsion_atom_site_label_1
_geom_torsion_atom_site_label_2
_geom_torsion_atom_site_label_3
_geom_torsion_atom_site_label_4
_geom_torsion
_geom_torsion_site_symmetry_1
_geom_torsion_site_symmetry_4
O2 Zn1 O1 C1 176.6(5) 3_675 .
O2 Zn1 O1 C1 -96.4(6) . .
Br1 Zn1 O1 C1 40.6(6) . .
Zn1 Zn1 O1 C1 -139.1(5) 3_675 .
O2 Zn1 O2 C4 176.6(8) 3_675 .
O1 Zn1 O2 C4 66.2(7) . .
Br1 Zn1 O2 C4 -63.4(7) . .
Zn1 Zn1 O2 C4 176.6(8) 3_675 .
O2 Zn1 O2 Zn1 0.0 3_675 3_675
O1 Zn1 O2 Zn1 -110.4(2) . 3_675
Br1 Zn1 O2 Zn1 119.95(18) . 3_675
Zn1 O1 C1 N1 177.1(6) . .
C3 N1 C1 O1 -1.7(12) . .
C2 N1 C1 O1 178.4(7) . .
Zn1 O2 C4 C5 -17.9(11) 3_675 .
Zn1 O2 C4 C5 166.3(6) . .
Zn1 O2 C4 C6 162.4(5) 3_675 .
Zn1 O2 C4 C6 -13.4(10) . .
C5 C4 C6 C11 -82.4(10) . .
O2 C4 C6 C11 97.4(8) . .
C5 C4 C6 C7 96.1(10) . .
O2 C4 C6 C7 -84.1(8) . .
C11 C6 C7 C8 1.6(11) . .
C4 C6 C7 C8 -176.9(7) . .
C11 C6 C7 C12 -178.7(7) . .
C4 C6 C7 C12 2.8(10) . .
C6 C7 C8 C9 -1.6(12) . .
C12 C7 C8 C9 178.6(8) . .
C7 C8 C9 C10 1.4(12) . .
C7 C8 C9 C13 179.8(8) . .
C8 C9 C10 C11 -1.0(12) . .
C13 C9 C10 C11 -179.4(8) . .
C9 C10 C11 C6 1.0(11) . .
C9 C10 C11 C14 178.3(7) . .
C7 C6 C11 C10 -1.3(11) . .
C4 C6 C11 C10 177.2(7) . .
C7 C6 C11 C14 -178.5(7) . .
C4 C6 C11 C14 -0.1(11) . .
